data_4347618
loop_
_publ_author_name
'Carter, Korey P.'
'Thomas, Kara E.'
'Pope, Simon J. A.'
'Holmberg, Rebecca J.'
'Butcher, Ray J.'
'Murugesu, Muralee'
'Cahill, Christopher L.'

_publ_section_title
;
 Supramolecular Assembly of Molecular Rare-Earth-3,5-Dichlorobenzoic
 Acid-2,2':6',2&#x2033;-Terpyridine Materials: Structural Systematics,
 Luminescence Properties, and Magnetic Behavior.
;
_journal_issue 14
_journal_name_full 'Inorganic chemistry'
_journal_page_first 6902
_journal_page_last 6915
_journal_paper_doi 10.1021/acs.inorgchem.6b00408
_journal_volume 55
_journal_year 2016
_chemical_formula_sum 'C114 H60 Cl24 N6 O25 Pr4'
_chemical_formula_weight 3328.12
_space_group_crystal_system triclinic
_space_group_IT_number 2
_space_group_name_Hall '-P 1'
_space_group_name_H-M_alt 'P -1'
_symmetry_cell_setting triclinic
_symmetry_Int_Tables_number 2
_symmetry_space_group_name_H-M 'P -1'
_atom_sites_solution_hydrogens mixed
_audit_creation_method SHELXL-2014/7
_cell_angle_alpha 75.310(3)
_cell_angle_beta 69.026(3)
_cell_angle_gamma 79.672(4)
_cell_formula_units_Z 1
_cell_length_a 12.8210(7)
_cell_length_b 16.1881(8)
_cell_length_c 16.7008(9)
_cell_measurement_reflns_used 40631
_cell_measurement_temperature 100(2)
_cell_measurement_theta_max 53.909
_cell_measurement_theta_min 4.502
_cell_volume 3115.7(3)
_computing_cell_refinement 'SAINT, Bruker-AXS'
_computing_data_collection 'APEX, Bruker-AXS'
_computing_data_reduction 'SAINT, Bruker-AXS'
_computing_molecular_graphics 'WINGX (Farrugia, 2012)'
_computing_publication_material 'Crystal Maker (Palmer, 2009)'
_computing_structure_refinement 'SHELXL-2014/7 (Sheldrick, 2014)'
_computing_structure_solution 'SIR92 (Gualardi, 1994)'
_diffrn_ambient_temperature 100(2)
_diffrn_measured_fraction_theta_full 1.000
_diffrn_measured_fraction_theta_max 0.997
_diffrn_measurement_device_type 'Bruker APEX II CCD'
_diffrn_measurement_method 'omega scans'
_diffrn_radiation_probe x-ray
_diffrn_radiation_type MoK\a
_diffrn_radiation_wavelength 0.71073
_diffrn_reflns_av_R_equivalents 0.0448
_diffrn_reflns_av_unetI/netI 0.0524
_diffrn_reflns_Laue_measured_fraction_full 1.000
_diffrn_reflns_Laue_measured_fraction_max 0.997
_diffrn_reflns_limit_h_max 16
_diffrn_reflns_limit_h_min -16
_diffrn_reflns_limit_k_max 20
_diffrn_reflns_limit_k_min -20
_diffrn_reflns_limit_l_max 21
_diffrn_reflns_limit_l_min -21
_diffrn_reflns_number 40631
_diffrn_reflns_point_group_measured_fraction_full 1.000
_diffrn_reflns_point_group_measured_fraction_max 0.997
_diffrn_reflns_theta_full 25.500
_diffrn_reflns_theta_max 27.219
_diffrn_reflns_theta_min 1.307
_diffrn_source 'fine-focus sealed tube'
_exptl_absorpt_coefficient_mu 2.123
_exptl_absorpt_correction_T_max 0.7455
_exptl_absorpt_correction_T_min 0.6673
_exptl_absorpt_correction_type empirical
_exptl_absorpt_process_details 'SADABS, Bruker-AXS (2008)'
_exptl_crystal_colour Colorless
_exptl_crystal_density_diffrn 1.774
_exptl_crystal_description Plate
_exptl_crystal_F_000 1630
_exptl_crystal_recrystallization_method Hydrothermal
_exptl_crystal_size_max 0.25
_exptl_crystal_size_mid 0.17
_exptl_crystal_size_min 0.14
_refine_diff_density_max 1.086
_refine_diff_density_min -0.862
_refine_diff_density_rms 0.121
_refine_ls_extinction_method none
_refine_ls_goodness_of_fit_ref 1.036
_refine_ls_hydrogen_treatment mixed
_refine_ls_matrix_type full
_refine_ls_number_parameters 793
_refine_ls_number_reflns 13892
_refine_ls_number_restraints 57
_refine_ls_restrained_S_all 1.065
_refine_ls_R_factor_all 0.0497
_refine_ls_R_factor_gt 0.0350
_refine_ls_shift/su_max 0.002
_refine_ls_shift/su_mean 0.000
_refine_ls_structure_factor_coef Fsqd
_refine_ls_weighting_details 'w=1/[\s^2^(Fo^2^)+(0.0242P)^2^+3.4692P] where P=(Fo^2^+2Fc^2^)/3'
_refine_ls_weighting_scheme calc
_refine_ls_wR_factor_gt 0.0682
_refine_ls_wR_factor_ref 0.0745
_reflns_Friedel_coverage 0.000
_reflns_number_gt 11044
_reflns_number_total 13892
_reflns_threshold_expression 'I > 2\s(I)'
_cod_data_source_file ic6b00408_si_002.cif
_cod_data_source_block Complex_4
_cod_database_code 4347618
_shelx_space_group_comment
;
The symmetry employed for this shelxl refinement is uniquely defined
by the following loop, which should always be used as a source of
symmetry information in preference to the above space-group names.
They are only intended as comments.
;

loop_
_space_group_symop_operation_xyz
'x, y, z'
'-x, -y, -z'

loop_
_atom_site_label
_atom_site_type_symbol
_atom_site_fract_x
_atom_site_fract_y
_atom_site_fract_z
_atom_site_U_iso_or_equiv
_atom_site_adp_type
_atom_site_occupancy
_atom_site_site_symmetry_order
_atom_site_calc_flag
_atom_site_refinement_flags_posn
_atom_site_refinement_flags_adp
_atom_site_refinement_flags_occupancy
_atom_site_disorder_assembly
_atom_site_disorder_group
Pr1 Pr 0.92695(2) 0.88839(2) 0.53299(2) 0.01164(5) Uani 1 1 d . . . . .
Pr2 Pr 0.65746(2) 0.65521(2) 0.64200(2) 0.01183(5) Uani 1 1 d . . . . .
Cl1 Cl 0.84460(11) 0.95385(8) 0.10555(8) 0.0468(3) Uani 1 1 d . . . . .
Cl2 Cl 0.96061(11) 1.26992(7) 0.06171(7) 0.0412(3) Uani 1 1 d . . . . .
Cl3A Cl 1.4709(8) 0.7258(7) 0.2031(5) 0.0514(11) Uani 0.337(12) 1 d . U P A 1
Cl3B Cl 1.4726(3) 0.7573(4) 0.1785(4) 0.0514(11) Uani 0.663(12) 1 d . . P A 2
Cl4A Cl 1.581(6) 0.989(5) 0.254(12) 0.0639(8) Uani 0.019(7) 1 d . U P B 1
Cl4B Cl 1.57610(11) 0.98403(9) 0.3136(2) 0.0639(8) Uani 0.981(7) 1 d . . P B 2
Cl5 Cl 1.25873(8) 0.59409(8) 0.77571(7) 0.0342(3) Uani 1 1 d . . . . .
Cl6 Cl 0.87418(9) 0.44481(6) 0.94287(7) 0.0346(3) Uani 1 1 d . . . . .
Cl7A Cl 0.8075(4) 0.9721(4) 0.9007(4) 0.0658(10) Uani 0.411(5) 1 d . U P C 1
Cl7B Cl 0.7831(3) 0.9252(3) 0.9387(3) 0.0658(10) Uani 0.589(5) 1 d . . P C 2
Cl8A Cl 0.3979(6) 0.8655(5) 1.0166(5) 0.0515(7) Uani 0.297(7) 1 d . U P D 1
Cl8B Cl 0.3585(3) 0.88111(19) 0.99848(18) 0.0515(7) Uani 0.703(7) 1 d . . P D 2
Cl9A Cl 1.1662(13) 0.7708(13) 0.1619(9) 0.0602(16) Uani 0.31(3) 1 d . U P E 1
Cl9B Cl 1.1447(8) 0.7873(7) 0.1466(6) 0.0602(16) Uani 0.69(3) 1 d . . P E 2
Cl10 Cl 0.76092(12) 0.67988(9) 0.18298(8) 0.0526(3) Uani 1 1 d . . . . .
Cl11 Cl 0.63006(11) 0.33699(7) 1.07870(7) 0.0413(3) Uani 1 1 d . . . . .
Cl12 Cl 0.24823(9) 0.34178(7) 1.01328(6) 0.0306(2) Uani 1 1 d . . . . .
O1 O 0.9307(3) 0.9679(2) 0.3881(2) 0.0550(11) Uani 1 1 d . . . . .
O2 O 1.0084(3) 1.0906(2) 0.3562(2) 0.0525(10) Uani 1 1 d . U . . .
O3 O 1.1139(2) 0.83422(18) 0.4365(2) 0.0500(10) Uani 1 1 d . . . . .
O4 O 1.1291(2) 0.96128(16) 0.4546(2) 0.0331(7) Uani 1 1 d . . . . .
O5 O 0.9727(2) 0.74884(18) 0.6140(2) 0.0523(10) Uani 1 1 d . U . . .
O6 O 0.8323(2) 0.66594(18) 0.6566(2) 0.0434(9) Uani 1 1 d . . . . .
O7 O 0.7540(2) 0.86415(17) 0.64682(17) 0.0252(6) Uani 1 1 d . . . . .
O8 O 0.6155(2) 0.77938(17) 0.70464(19) 0.0307(7) Uani 1 1 d . . . . .
O9 O 0.8823(3) 0.7917(2) 0.4708(2) 0.0627(11) Uani 1 1 d . U . . .
O10 O 0.7281(2) 0.73336(17) 0.49230(16) 0.0252(6) Uani 1 1 d . . . . .
O11 O 0.6597(2) 0.55661(17) 0.78035(18) 0.0301(7) Uani 1 1 d . . . . .
O12 O 0.5174(2) 0.54798(16) 0.73897(16) 0.0218(6) Uani 1 1 d . . . . .
C1 C 0.9623(4) 1.0377(3) 0.3391(3) 0.0436(12) Uani 1 1 d . U . . .
C2 C 0.9421(4) 1.0628(3) 0.2525(3) 0.0329(11) Uani 1 1 d . . . . .
C3 C 0.9050(4) 1.0037(3) 0.2236(3) 0.0343(11) Uani 1 1 d . . . . .
H3 H 0.8924 0.9476 0.2580 0.041 Uiso 1 1 calc R U . . .
C4 C 0.8868(4) 1.0282(3) 0.1444(3) 0.0309(10) Uani 1 1 d . . . . .
C5 C 0.9032(4) 1.1100(3) 0.0930(3) 0.0314(10) Uani 1 1 d . . . . .
H5 H 0.8900 1.1260 0.0384 0.038 Uiso 1 1 calc R U . . .
C6 C 0.9392(3) 1.1670(3) 0.1238(2) 0.0270(9) Uani 1 1 d . . . . .
C7 C 0.9600(3) 1.1443(3) 0.2022(2) 0.0266(9) Uani 1 1 d . . . . .
H7 H 0.9865 1.1843 0.2216 0.032 Uiso 1 1 calc R U . . .
C8 C 1.1692(3) 0.8961(2) 0.4202(3) 0.0365(11) Uani 1 1 d . . . . .
C9 C 1.2882(3) 0.8897(2) 0.3599(3) 0.0294(10) Uani 1 1 d . . . . .
C10 C 1.3209(3) 0.8315(3) 0.3051(3) 0.0291(9) Uani 1 1 d . . . . .
H10 H 1.2676 0.7986 0.3034 0.035 Uiso 1 1 calc R U . . .
C11 C 1.4323(4) 0.8220(3) 0.2527(3) 0.0377(11) Uani 1 1 d . . . . .
C12 C 1.5111(4) 0.8688(3) 0.2541(3) 0.0412(12) Uani 1 1 d . . . . .
H12 H 1.5872 0.8618 0.2179 0.049 Uiso 1 1 calc R U . . .
C13 C 1.4769(3) 0.9264(3) 0.3092(3) 0.0399(12) Uani 1 1 d . . . . .
C14 C 1.3663(3) 0.9378(3) 0.3615(3) 0.0425(13) Uani 1 1 d . . . . .
H14 H 1.3440 0.9785 0.3982 0.051 Uiso 1 1 calc R U . . .
C15 C 0.9200(3) 0.6858(3) 0.6619(3) 0.0395(12) Uani 1 1 d . . . . .
C16 C 0.9677(3) 0.6291(2) 0.7303(3) 0.0266(9) Uani 1 1 d . . . . .
C17 C 1.0758(3) 0.6388(2) 0.7246(3) 0.0229(9) Uani 1 1 d . . . . .
H17 H 1.1177 0.6812 0.6799 0.027 Uiso 1 1 calc R U . . .
C18 C 1.1216(3) 0.5855(3) 0.7853(3) 0.0227(9) Uani 1 1 d . . . . .
C19 C 1.0612(3) 0.5254(3) 0.8525(3) 0.0248(9) Uani 1 1 d . . . . .
H19 H 1.0930 0.4896 0.8943 0.030 Uiso 1 1 calc R U . . .
C20 C 0.9531(3) 0.5186(2) 0.8573(3) 0.0250(9) Uani 1 1 d . . . . .
C21 C 0.9061(3) 0.5687(2) 0.7961(3) 0.0292(10) Uani 1 1 d . . . . .
H21 H 0.8326 0.5616 0.7993 0.035 Uiso 1 1 calc R U . . .
C22 C 0.6725(3) 0.8333(2) 0.7092(3) 0.0230(8) Uani 1 1 d . . . . .
C23 C 0.6405(3) 0.8615(2) 0.7940(2) 0.0244(9) Uani 1 1 d . . . . .
C24 C 0.7206(4) 0.8904(3) 0.8145(3) 0.0356(11) Uani 1 1 d . . . . .
H24 H 0.7944 0.8954 0.7738 0.043 Uiso 1 1 calc R U . . .
C25 C 0.6919(4) 0.9120(4) 0.8950(4) 0.0575(16) Uani 1 1 d . . . . .
C26 C 0.5844(5) 0.9079(3) 0.9540(3) 0.0561(16) Uani 1 1 d . . . . .
H26 H 0.5657 0.9225 1.0094 0.067 Uiso 1 1 calc R U . . .
C27 C 0.5048(5) 0.8820(3) 0.9304(3) 0.0460(13) Uani 1 1 d . . . . .
C28 C 0.5320(4) 0.8574(3) 0.8518(3) 0.0373(11) Uani 1 1 d . . . . .
H28 H 0.4768 0.8377 0.8374 0.045 Uiso 1 1 calc R U . . .
C29 C 0.8202(4) 0.7610(3) 0.4448(3) 0.0317(10) Uani 1 1 d . . . . .
C30 C 0.8648(4) 0.7528(2) 0.3501(2) 0.0266(9) Uani 1 1 d . . . . .
C31 C 0.9729(4) 0.7728(3) 0.2995(3) 0.0360(11) Uani 1 1 d . . . . .
H31 H 1.0176 0.7944 0.3228 0.043 Uiso 1 1 calc R U . . .
C32 C 1.0138(4) 0.7606(3) 0.2147(3) 0.0416(12) Uani 1 1 d . . . . .
C33 C 0.9517(4) 0.7308(3) 0.1783(3) 0.0383(11) Uani 1 1 d . . . . .
H33 H 0.9821 0.7224 0.1197 0.046 Uiso 1 1 calc R U . . .
C34 C 0.8429(4) 0.7132(3) 0.2295(3) 0.0313(10) Uani 1 1 d . . . . .
C35 C 0.7989(4) 0.7233(2) 0.3153(3) 0.0266(9) Uani 1 1 d . . . . .
H35 H 0.7246 0.7103 0.3499 0.032 Uiso 1 1 calc R U . . .
C36 C 0.5699(3) 0.5250(2) 0.7932(2) 0.0196(8) Uani 1 1 d . . . . .
C37 C 0.5261(3) 0.4607(2) 0.8769(2) 0.0225(8) Uani 1 1 d . . . . .
C38 C 0.5914(3) 0.4307(3) 0.9307(3) 0.0272(9) Uani 1 1 d . . . . .
H38 H 0.6642 0.4486 0.9137 0.033 Uiso 1 1 calc R U . . .
C39 C 0.5493(4) 0.3740(2) 1.0099(3) 0.0274(9) Uani 1 1 d . . . . .
C40 C 0.4425(4) 0.3482(3) 1.0370(3) 0.0291(10) Uani 1 1 d . . . . .
H40 H 0.4129 0.3115 1.0924 0.035 Uiso 1 1 calc R U . . .
C41 C 0.3804(3) 0.3775(3) 0.9808(2) 0.0254(9) Uani 1 1 d . . . . .
C42 C 0.4195(3) 0.4335(2) 0.9013(2) 0.0205(8) Uani 1 1 d . . . . .
H42 H 0.3750 0.4530 0.8641 0.025 Uiso 1 1 calc R U . . .
N1 N 0.7653(5) 0.5271(3) 0.5679(4) 0.0178(14) Uani 0.496(2) 1 d G . P F 1
C43 C 0.8520(5) 0.4818(4) 0.5974(4) 0.0249(15) Uani 0.496(2) 1 d G . P F 1
H43A H 0.8711 0.5001 0.6398 0.030 Uiso 0.496(2) 1 calc R U P F 1
C44 C 0.9109(4) 0.4099(3) 0.5649(4) 0.0294(15) Uani 0.496(2) 1 d G . P F 1
H44A H 0.9702 0.3790 0.5850 0.035 Uiso 0.496(2) 1 calc R U P F 1
C45 C 0.8830(4) 0.3832(3) 0.5029(4) 0.0281(15) Uani 0.496(2) 1 d G . P F 1
H45A H 0.9233 0.3341 0.4807 0.034 Uiso 0.496(2) 1 calc R U P F 1
C46 C 0.7963(4) 0.4285(3) 0.4734(3) 0.0231(13) Uani 0.496(2) 1 d G . P F 1
H46A H 0.7773 0.4103 0.4311 0.028 Uiso 0.496(2) 1 calc R U P F 1
C47 C 0.7374(4) 0.5004(3) 0.5060(4) 0.0158(15) Uani 0.496(2) 1 d G . P F 1
N1A N 0.7874(5) 0.5244(3) 0.5919(4) 0.0178(14) Uani 0.504(2) 1 d G . P F 2
C43A C 0.8668(5) 0.4881(3) 0.6330(4) 0.0249(15) Uani 0.504(2) 1 d G . P F 2
H43B H 0.8757 0.5144 0.6746 0.030 Uiso 0.504(2) 1 calc R U P F 2
C44A C 0.9331(4) 0.4133(3) 0.6132(4) 0.0294(15) Uani 0.504(2) 1 d G . P F 2
H44B H 0.9874 0.3885 0.6412 0.035 Uiso 0.504(2) 1 calc R U P F 2
C45A C 0.9201(4) 0.3748(3) 0.5523(4) 0.0281(15) Uani 0.504(2) 1 d G . P F 2
H45B H 0.9654 0.3236 0.5387 0.034 Uiso 0.504(2) 1 calc R U P F 2
C46A C 0.8407(4) 0.4110(3) 0.5112(3) 0.0231(13) Uani 0.504(2) 1 d G . P F 2
H46B H 0.8317 0.3847 0.4696 0.028 Uiso 0.504(2) 1 calc R U P F 2
C47A C 0.7743(4) 0.4858(3) 0.5311(3) 0.0158(15) Uani 0.504(2) 1 d G . P F 2
N2 N 0.5796(5) 0.6083(4) 0.5301(3) 0.0124(13) Uani 0.496(2) 1 d G . P F 1
C48 C 0.6466(4) 0.5496(3) 0.4801(3) 0.0148(15) Uani 0.496(2) 1 d G . P F 1
C49 C 0.6248(4) 0.5412(3) 0.4069(3) 0.0240(14) Uani 0.496(2) 1 d G . P F 1
H49A H 0.6706 0.5011 0.3728 0.029 Uiso 0.496(2) 1 calc R U P F 1
C50 C 0.5361(5) 0.5915(3) 0.3837(3) 0.0238(15) Uani 0.496(2) 1 d G . P F 1
H50A H 0.5212 0.5858 0.3337 0.029 Uiso 0.496(2) 1 calc R U P F 1
C51 C 0.4691(4) 0.6502(3) 0.4336(3) 0.0194(12) Uani 0.496(2) 1 d G . P F 1
H51A H 0.4084 0.6846 0.4178 0.023 Uiso 0.496(2) 1 calc R U P F 1
C52 C 0.4908(4) 0.6586(3) 0.5068(3) 0.0118(14) Uani 0.496(2) 1 d G . P F 1
N2A N 0.6147(5) 0.5892(4) 0.5307(3) 0.0124(13) Uani 0.504(2) 1 d G . P F 2
C48A C 0.6916(4) 0.5269(3) 0.4917(3) 0.0148(15) Uani 0.504(2) 1 d G . P F 2
C49A C 0.6849(4) 0.5064(3) 0.4178(3) 0.0240(14) Uani 0.504(2) 1 d G . P F 2
H49B H 0.7374 0.4638 0.3912 0.029 Uiso 0.504(2) 1 calc R U P F 2
C50A C 0.6013(4) 0.5483(3) 0.3830(3) 0.0238(15) Uani 0.504(2) 1 d G . P F 2
H50B H 0.5967 0.5344 0.3325 0.029 Uiso 0.504(2) 1 calc R U P F 2
C51A C 0.5244(4) 0.6107(3) 0.4220(3) 0.0194(12) Uani 0.504(2) 1 d G . P F 2
H51B H 0.4673 0.6393 0.3982 0.023 Uiso 0.504(2) 1 calc R U P F 2
C52A C 0.5312(4) 0.6311(3) 0.4959(3) 0.0118(14) Uani 0.504(2) 1 d G . P F 2
N3 N 0.4657(5) 0.7308(6) 0.6228(4) 0.0152(13) Uani 0.496(2) 1 d G . P F 1
C53 C 0.4237(5) 0.7153(4) 0.5625(4) 0.0138(15) Uani 0.496(2) 1 d G . P F 1
C54 C 0.3206(5) 0.7559(4) 0.5571(4) 0.0235(16) Uani 0.496(2) 1 d G . P F 1
H54A H 0.2918 0.7453 0.5159 0.028 Uiso 0.496(2) 1 calc R U P F 1
C55 C 0.2595(4) 0.8120(3) 0.6120(4) 0.0240(14) Uani 0.496(2) 1 d G . P F 1
H55A H 0.1890 0.8398 0.6083 0.029 Uiso 0.496(2) 1 calc R U P F 1
C56 C 0.3015(5) 0.8275(4) 0.6723(4) 0.0275(16) Uani 0.496(2) 1 d G . P F 1
H56A H 0.2597 0.8659 0.7098 0.033 Uiso 0.496(2) 1 calc R U P F 1
C57 C 0.4046(5) 0.7869(5) 0.6777(4) 0.0230(18) Uani 0.496(2) 1 d G . P F 1
H57A H 0.4333 0.7975 0.7189 0.028 Uiso 0.496(2) 1 calc R U P F 1
N3A N 0.4841(5) 0.7228(5) 0.5988(4) 0.0152(13) Uani 0.504(2) 1 d G . P F 2
C53A C 0.4551(5) 0.6938(4) 0.5388(4) 0.0138(15) Uani 0.504(2) 1 d G . P F 2
C54A C 0.3569(5) 0.7287(3) 0.5203(4) 0.0235(16) Uani 0.504(2) 1 d G . P F 2
H54B H 0.3371 0.7089 0.4793 0.028 Uiso 0.504(2) 1 calc R U P F 2
C55A C 0.2879(4) 0.7927(3) 0.5618(4) 0.0240(14) Uani 0.504(2) 1 d G . P F 2
H55B H 0.2208 0.8165 0.5492 0.029 Uiso 0.504(2) 1 calc R U P F 2
C56A C 0.3170(5) 0.8217(3) 0.6218(4) 0.0275(16) Uani 0.504(2) 1 d G . P F 2
H56B H 0.2698 0.8654 0.6502 0.033 Uiso 0.504(2) 1 calc R U P F 2
C57A C 0.4151(5) 0.7867(5) 0.6403(4) 0.0230(18) Uani 0.504(2) 1 d G . P F 2
H57B H 0.4350 0.8065 0.6813 0.028 Uiso 0.504(2) 1 calc R U P F 2
O1W O 0.7356(8) 0.9305(5) 0.4867(7) 0.076(3) Uani 0.5 1 d D . P . .
H1W1 H 0.685(6) 0.967(4) 0.478(9) 0.114 Uiso 0.5 1 d D U P . .
H1W2 H 0.712(8) 0.885(3) 0.492(10) 0.114 Uiso 0.5 1 d D U P . .

loop_
_atom_site_aniso_label
_atom_site_aniso_U_11
_atom_site_aniso_U_22
_atom_site_aniso_U_33
_atom_site_aniso_U_23
_atom_site_aniso_U_13
_atom_site_aniso_U_12
Pr1 0.01499(10) 0.00876(9) 0.01136(10) -0.00048(7) -0.00499(8) -0.00256(7)
Pr2 0.01045(9) 0.01128(9) 0.01205(10) 0.00024(7) -0.00326(8) -0.00149(7)
Cl1 0.0703(9) 0.0474(7) 0.0422(7) -0.0111(6) -0.0382(7) -0.0104(6)
Cl2 0.0718(8) 0.0253(5) 0.0225(5) 0.0019(4) -0.0189(6) 0.0027(5)
Cl3A 0.0369(8) 0.093(3) 0.022(2) -0.0259(19) -0.0009(14) 0.0002(18)
Cl3B 0.0369(8) 0.093(3) 0.022(2) -0.0259(19) -0.0009(14) 0.0002(18)
Cl4A 0.0216(6) 0.0441(8) 0.113(2) -0.0159(9) -0.0028(8) -0.0112(5)
Cl4B 0.0216(6) 0.0441(8) 0.113(2) -0.0159(9) -0.0028(8) -0.0112(5)
Cl5 0.0149(5) 0.0631(7) 0.0311(6) -0.0132(5) -0.0117(4) -0.0060(5)
Cl6 0.0322(6) 0.0279(5) 0.0464(7) 0.0097(5) -0.0253(5) -0.0081(4)
Cl7A 0.0403(15) 0.117(3) 0.068(2) -0.071(2) -0.0204(16) 0.0033(16)
Cl7B 0.0403(15) 0.117(3) 0.068(2) -0.071(2) -0.0204(16) 0.0033(16)
Cl8A 0.0391(17) 0.0623(14) 0.0312(12) -0.0105(10) 0.0108(10) 0.0042(12)
Cl8B 0.0391(17) 0.0623(14) 0.0312(12) -0.0105(10) 0.0108(10) 0.0042(12)
Cl9A 0.040(3) 0.109(4) 0.021(2) -0.009(2) 0.0094(16) -0.028(2)
Cl9B 0.040(3) 0.109(4) 0.021(2) -0.009(2) 0.0094(16) -0.028(2)
Cl10 0.0679(9) 0.0720(9) 0.0318(6) -0.0208(6) -0.0247(6) -0.0099(7)
Cl11 0.0646(8) 0.0348(6) 0.0363(6) 0.0193(5) -0.0392(6) -0.0248(6)
Cl12 0.0331(6) 0.0400(6) 0.0188(5) -0.0010(4) -0.0024(4) -0.0236(5)
O1 0.089(3) 0.065(2) 0.0292(18) 0.0290(16) -0.0421(19) -0.062(2)
O2 0.079(2) 0.066(2) 0.0318(17) 0.0195(15) -0.0379(17) -0.0555(18)
O3 0.0220(16) 0.0236(16) 0.084(3) -0.0278(17) 0.0224(16) -0.0119(13)
O4 0.0151(14) 0.0156(14) 0.064(2) -0.0159(14) -0.0027(14) 0.0006(11)
O5 0.0241(15) 0.0249(15) 0.096(3) 0.0321(16) -0.0302(17) -0.0145(13)
O6 0.0219(15) 0.0276(16) 0.075(2) 0.0288(16) -0.0295(16) -0.0153(13)
O7 0.0197(14) 0.0299(15) 0.0217(14) -0.0099(12) 0.0050(12) -0.0101(12)
O8 0.0229(15) 0.0321(16) 0.0388(17) -0.0233(14) 0.0028(13) -0.0114(12)
O9 0.080(2) 0.085(2) 0.0303(17) -0.0259(17) 0.0119(16) -0.070(2)
O10 0.0278(15) 0.0295(15) 0.0150(13) -0.0008(12) -0.0003(12) -0.0143(12)
O11 0.0265(15) 0.0336(16) 0.0327(16) 0.0172(13) -0.0215(13) -0.0187(13)
O12 0.0184(13) 0.0288(15) 0.0162(13) 0.0093(11) -0.0098(11) -0.0087(11)
C1 0.060(3) 0.056(3) 0.026(2) 0.015(2) -0.030(2) -0.036(2)
C2 0.042(3) 0.046(3) 0.017(2) 0.0101(19) -0.0183(19) -0.028(2)
C3 0.046(3) 0.040(3) 0.025(2) 0.0122(19) -0.024(2) -0.024(2)
C4 0.035(2) 0.040(3) 0.022(2) -0.0043(19) -0.0151(19) -0.007(2)
C5 0.039(3) 0.041(3) 0.015(2) -0.0052(18) -0.0155(19) 0.009(2)
C6 0.034(2) 0.026(2) 0.0145(19) 0.0009(16) -0.0072(18) 0.0039(18)
C7 0.029(2) 0.035(2) 0.0144(19) 0.0026(17) -0.0058(17) -0.0150(18)
C8 0.020(2) 0.015(2) 0.064(3) -0.011(2) 0.000(2) -0.0007(17)
C9 0.0150(19) 0.0141(19) 0.042(3) 0.0041(18) 0.0019(18) 0.0019(15)
C10 0.021(2) 0.034(2) 0.024(2) 0.0015(18) -0.0057(17) 0.0027(18)
C11 0.025(2) 0.058(3) 0.025(2) -0.011(2) -0.0058(19) 0.008(2)
C12 0.017(2) 0.054(3) 0.038(3) 0.000(2) 0.001(2) 0.001(2)
C13 0.017(2) 0.028(2) 0.062(3) 0.005(2) -0.006(2) -0.0056(18)
C14 0.018(2) 0.020(2) 0.073(4) -0.004(2) 0.002(2) -0.0036(17)
C15 0.021(2) 0.016(2) 0.076(4) 0.017(2) -0.028(2) -0.0035(17)
C16 0.0169(19) 0.0098(18) 0.055(3) 0.0013(18) -0.0196(19) -0.0001(15)
C17 0.0135(18) 0.0174(19) 0.042(2) -0.0101(17) -0.0114(17) -0.0006(15)
C18 0.0115(18) 0.032(2) 0.033(2) -0.0186(19) -0.0111(17) 0.0014(16)
C19 0.022(2) 0.032(2) 0.027(2) -0.0104(18) -0.0157(18) 0.0035(17)
C20 0.022(2) 0.0166(19) 0.040(2) -0.0014(17) -0.0169(19) -0.0030(16)
C21 0.024(2) 0.0152(19) 0.055(3) 0.0032(19) -0.028(2) -0.0039(16)
C22 0.023(2) 0.0184(19) 0.027(2) -0.0090(17) -0.0041(17) -0.0045(16)
C23 0.035(2) 0.0139(18) 0.019(2) -0.0040(16) -0.0009(17) -0.0040(16)
C24 0.033(2) 0.045(3) 0.036(3) -0.028(2) -0.012(2) 0.008(2)
C25 0.050(3) 0.085(4) 0.059(4) -0.053(3) -0.033(3) 0.030(3)
C26 0.075(4) 0.061(4) 0.031(3) -0.030(3) -0.019(3) 0.030(3)
C27 0.062(3) 0.030(3) 0.024(2) -0.004(2) 0.010(2) -0.001(2)
C28 0.048(3) 0.027(2) 0.026(2) -0.0086(19) 0.010(2) -0.017(2)
C29 0.047(3) 0.025(2) 0.020(2) -0.0063(18) 0.0032(19) -0.023(2)
C30 0.040(2) 0.024(2) 0.0143(19) -0.0075(16) 0.0035(17) -0.0180(18)
C31 0.044(3) 0.044(3) 0.018(2) -0.011(2) 0.0068(19) -0.027(2)
C32 0.041(3) 0.054(3) 0.023(2) -0.010(2) 0.008(2) -0.021(2)
C33 0.052(3) 0.039(3) 0.017(2) -0.011(2) -0.001(2) -0.002(2)
C34 0.050(3) 0.030(2) 0.017(2) -0.0099(18) -0.012(2) -0.002(2)
C35 0.034(2) 0.024(2) 0.020(2) -0.0054(17) -0.0037(18) -0.0070(17)
C36 0.0191(19) 0.0200(19) 0.0182(19) 0.0067(15) -0.0094(16) -0.0069(15)
C37 0.029(2) 0.022(2) 0.019(2) 0.0052(16) -0.0120(17) -0.0135(17)
C38 0.034(2) 0.029(2) 0.025(2) 0.0052(17) -0.0164(19) -0.0194(18)
C39 0.043(3) 0.027(2) 0.020(2) 0.0067(17) -0.0236(19) -0.0129(19)
C40 0.048(3) 0.026(2) 0.017(2) 0.0054(17) -0.0143(19) -0.0192(19)
C41 0.033(2) 0.029(2) 0.018(2) -0.0004(17) -0.0085(17) -0.0192(18)
C42 0.027(2) 0.023(2) 0.0151(19) 0.0016(15) -0.0096(16) -0.0135(16)
N1 0.021(3) 0.0166(19) 0.016(3) 0.001(2) -0.009(2) -0.0027(19)
C43 0.025(3) 0.023(3) 0.028(5) -0.008(3) -0.011(3) 0.003(2)
C44 0.024(3) 0.027(3) 0.032(4) -0.011(3) -0.001(3) 0.003(3)
C45 0.030(4) 0.017(3) 0.033(4) -0.014(3) -0.001(3) 0.001(3)
C46 0.021(3) 0.018(3) 0.027(4) -0.010(3) -0.002(2) 0.000(2)
C47 0.020(4) 0.012(3) 0.013(4) 0.000(3) -0.005(2) 0.000(3)
N1A 0.021(3) 0.0166(19) 0.016(3) 0.001(2) -0.009(2) -0.0027(19)
C43A 0.025(3) 0.023(3) 0.028(5) -0.008(3) -0.011(3) 0.003(2)
C44A 0.024(3) 0.027(3) 0.032(4) -0.011(3) -0.001(3) 0.003(3)
C45A 0.030(4) 0.017(3) 0.033(4) -0.014(3) -0.001(3) 0.001(3)
C46A 0.021(3) 0.018(3) 0.027(4) -0.010(3) -0.002(2) 0.000(2)
C47A 0.020(4) 0.012(3) 0.013(4) 0.000(3) -0.005(2) 0.000(3)
N2 0.012(4) 0.007(3) 0.0150(17) 0.0014(18) -0.004(2) 0.000(3)
C48 0.013(4) 0.011(4) 0.017(3) 0.000(3) -0.003(3) -0.003(3)
C49 0.028(4) 0.024(4) 0.022(3) -0.007(3) -0.007(3) -0.007(3)
C50 0.035(4) 0.028(4) 0.016(3) -0.006(3) -0.011(3) -0.016(3)
C51 0.024(4) 0.022(4) 0.015(3) -0.004(3) -0.006(3) -0.010(2)
C52 0.011(4) 0.008(4) 0.015(3) -0.001(2) -0.003(3) -0.002(3)
N2A 0.012(4) 0.007(3) 0.0150(17) 0.0014(18) -0.004(2) 0.000(3)
C48A 0.013(4) 0.011(4) 0.017(3) 0.000(3) -0.003(3) -0.003(3)
C49A 0.028(4) 0.024(4) 0.022(3) -0.007(3) -0.007(3) -0.007(3)
C50A 0.035(4) 0.028(4) 0.016(3) -0.006(3) -0.011(3) -0.016(3)
C51A 0.024(4) 0.022(4) 0.015(3) -0.004(3) -0.006(3) -0.010(2)
C52A 0.011(4) 0.008(4) 0.015(3) -0.001(2) -0.003(3) -0.002(3)
N3 0.015(2) 0.016(2) 0.014(4) -0.001(2) -0.004(3) -0.0053(18)
C53 0.016(4) 0.009(4) 0.013(4) -0.001(2) -0.002(3) 0.000(3)
C54 0.020(4) 0.013(4) 0.037(5) 0.004(3) -0.016(3) 0.002(3)
C55 0.018(3) 0.031(4) 0.020(3) 0.006(3) -0.012(3) -0.001(3)
C56 0.016(3) 0.024(3) 0.036(4) -0.001(4) -0.008(4) 0.005(2)
C57 0.018(3) 0.024(2) 0.027(6) -0.006(4) -0.008(4) 0.001(2)
N3A 0.015(2) 0.016(2) 0.014(4) -0.001(2) -0.004(3) -0.0053(18)
C53A 0.016(4) 0.009(4) 0.013(4) -0.001(2) -0.002(3) 0.000(3)
C54A 0.020(4) 0.013(4) 0.037(5) 0.004(3) -0.016(3) 0.002(3)
C55A 0.018(3) 0.031(4) 0.020(3) 0.006(3) -0.012(3) -0.001(3)
C56A 0.016(3) 0.024(3) 0.036(4) -0.001(4) -0.008(4) 0.005(2)
C57A 0.018(3) 0.024(2) 0.027(6) -0.006(4) -0.008(4) 0.001(2)
O1W 0.087(7) 0.051(5) 0.109(7) -0.007(5) -0.065(6) 0.003(5)

loop_
_atom_type_symbol
_atom_type_description
_atom_type_scat_dispersion_real
_atom_type_scat_dispersion_imag
_atom_type_scat_source
C C 0.0033 0.0016 'International Tables Vol C Tables 4.2.6.8 and 6.1.1.4'
H H 0.0000 0.0000 'International Tables Vol C Tables 4.2.6.8 and 6.1.1.4'
N N 0.0061 0.0033 'International Tables Vol C Tables 4.2.6.8 and 6.1.1.4'
O O 0.0106 0.0060 'International Tables Vol C Tables 4.2.6.8 and 6.1.1.4'
Cl Cl 0.1484 0.1585 'International Tables Vol C Tables 4.2.6.8 and 6.1.1.4'
Pr Pr -0.2180 2.8214 'International Tables Vol C Tables 4.2.6.8 and 6.1.1.4'

loop_
_geom_angle_atom_site_label_1
_geom_angle_atom_site_label_2
_geom_angle_atom_site_label_3
_geom_angle
_geom_angle_site_symmetry_1
_geom_angle_site_symmetry_3
O9 Pr1 O7 86.31(10) . .
O9 Pr1 O2 147.47(13) . 2_776
O7 Pr1 O2 85.67(10) . 2_776
O9 Pr1 O5 75.34(14) . .
O7 Pr1 O5 78.71(10) . .
O2 Pr1 O5 72.19(12) 2_776 .
O9 Pr1 O1 75.38(12) . .
O7 Pr1 O1 120.53(11) . .
O2 Pr1 O1 134.84(10) 2_776 .
O5 Pr1 O1 143.41(14) . .
O9 Pr1 O4 136.76(13) . 2_776
O7 Pr1 O4 83.90(9) . 2_776
O2 Pr1 O4 73.40(12) 2_776 2_776
O5 Pr1 O4 142.32(12) . 2_776
O1 Pr1 O4 73.86(12) . 2_776
O9 Pr1 O3 76.17(12) . .
O7 Pr1 O3 151.15(9) . .
O2 Pr1 O3 96.83(13) 2_776 .
O5 Pr1 O3 74.81(11) . .
O1 Pr1 O3 77.29(13) . .
O4 Pr1 O3 124.45(9) 2_776 .
O9 Pr1 O1W 62.5(2) . .
O7 Pr1 O1W 63.0(2) . .
O2 Pr1 O1W 137.7(2) 2_776 .
O5 Pr1 O1W 123.18(19) . .
O1 Pr1 O1W 58.2(2) . .
O4 Pr1 O1W 75.57(19) 2_776 .
O3 Pr1 O1W 124.5(2) . .
O9 Pr1 O4 120.73(10) . .
O7 Pr1 O4 152.90(9) . .
O2 Pr1 O4 70.44(10) 2_776 .
O5 Pr1 O4 104.78(9) . .
O1 Pr1 O4 72.68(10) . .
O4 Pr1 O4 77.29(9) 2_776 .
O3 Pr1 O4 48.95(8) . .
O1W Pr1 O4 128.6(2) . .
O9 Pr1 C8 97.85(12) . .
O7 Pr1 C8 166.83(12) . .
O2 Pr1 C8 84.16(13) 2_776 .
O5 Pr1 C8 90.21(11) . .
O1 Pr1 C8 72.64(13) . .
O4 Pr1 C8 101.12(10) 2_776 .
O3 Pr1 C8 24.07(10) . .
O1W Pr1 C8 129.9(3) . .
O4 Pr1 C8 24.91(9) . .
O9 Pr1 Pr1 141.60(8) . 2_776
O7 Pr1 Pr1 122.75(6) . 2_776
O2 Pr1 Pr1 66.50(7) 2_776 2_776
O5 Pr1 Pr1 130.37(7) . 2_776
O1 Pr1 Pr1 68.35(7) . 2_776
O4 Pr1 Pr1 41.50(6) 2_776 2_776
O3 Pr1 Pr1 83.86(6) . 2_776
O1W Pr1 Pr1 105.94(17) . 2_776
O4 Pr1 Pr1 35.78(5) . 2_776
C8 Pr1 Pr1 59.97(7) . 2_776
O6 Pr2 O8 78.29(11) . .
O6 Pr2 O10 87.84(10) . .
O8 Pr2 O10 94.70(9) . .
O6 Pr2 O11 74.43(9) . .
O8 Pr2 O11 93.14(10) . .
O10 Pr2 O11 158.72(9) . .
O6 Pr2 O12 126.21(8) . .
O8 Pr2 O12 108.51(9) . .
O10 Pr2 O12 141.37(8) . .
O11 Pr2 O12 52.30(8) . .
O6 Pr2 N3A 151.3(2) . .
O8 Pr2 N3A 80.94(17) . .
O10 Pr2 N3A 74.25(19) . .
O11 Pr2 N3A 126.6(2) . .
O12 Pr2 N3A 79.3(2) . .
O6 Pr2 N1A 74.16(15) . .
O8 Pr2 N1A 152.25(14) . .
O10 Pr2 N1A 87.55(15) . .
O11 Pr2 N1A 76.48(15) . .
O12 Pr2 N1A 85.63(16) . .
N3A Pr2 N1A 125.95(18) . .
O6 Pr2 N1 84.52(15) . .
O8 Pr2 N1 162.46(15) . .
O10 Pr2 N1 81.08(15) . .
O11 Pr2 N1 85.50(15) . .
O12 Pr2 N1 84.45(16) . .
O6 Pr2 N2A 129.99(15) . .
O8 Pr2 N2A 142.73(13) . .
O10 Pr2 N2A 67.04(16) . .
O11 Pr2 N2A 115.80(15) . .
O12 Pr2 N2A 76.09(16) . .
N3A Pr2 N2A 63.24(18) . .
N1A Pr2 N2A 62.78(14) . .
O6 Pr2 N3 149.0(2) . .
O8 Pr2 N3 73.89(18) . .
O10 Pr2 N3 81.15(19) . .
O11 Pr2 N3 120.07(19) . .
O12 Pr2 N3 76.5(2) . .
N1 Pr2 N3 121.74(19) . .
O6 Pr2 N2 138.90(15) . .
O8 Pr2 N2 132.67(13) . .
O10 Pr2 N2 66.47(16) . .
O11 Pr2 N2 120.43(15) . .
O12 Pr2 N2 75.16(15) . .
N1 Pr2 N2 61.07(14) . .
N3 Pr2 N2 60.91(17) . .
O6 Pr2 C36 100.47(10) . .
O8 Pr2 C36 101.58(10) . .
O10 Pr2 C36 162.90(10) . .
O11 Pr2 C36 26.22(9) . .
O12 Pr2 C36 26.09(9) . .
N3A Pr2 C36 103.0(2) . .
N1A Pr2 C36 80.50(17) . .
N1 Pr2 C36 84.83(16) . .
N2A Pr2 C36 96.45(16) . .
N3 Pr2 C36 98.3(2) . .
N2 Pr2 C36 98.16(16) . .
C1 O1 Pr1 137.4(3) . .
C1 O2 Pr1 141.8(3) . 2_776
C8 O3 Pr1 100.8(2) . .
C8 O4 Pr1 160.0(3) . 2_776
C8 O4 Pr1 87.7(2) . .
Pr1 O4 Pr1 102.72(9) 2_776 .
C15 O5 Pr1 136.2(3) . .
C15 O6 Pr2 169.8(3) . .
C22 O7 Pr1 166.5(3) . .
C22 O8 Pr2 135.3(2) . .
C29 O9 Pr1 155.2(4) . .
C29 O10 Pr2 134.2(3) . .
C36 O11 Pr2 95.0(2) . .
C36 O12 Pr2 91.3(2) . .
O1 C1 O2 125.8(4) . .
O1 C1 C2 118.1(4) . .
O2 C1 C2 116.0(4) . .
C7 C2 C3 120.4(4) . .
C7 C2 C1 120.0(4) . .
C3 C2 C1 119.6(4) . .
C4 C3 C2 118.6(4) . .
C4 C3 H3 120.7 . .
C2 C3 H3 120.7 . .
C3 C4 C5 122.2(4) . .
C3 C4 Cl1 119.2(3) . .
C5 C4 Cl1 118.6(3) . .
C6 C5 C4 117.7(4) . .
C6 C5 H5 121.1 . .
C4 C5 H5 121.1 . .
C7 C6 C5 121.7(4) . .
C7 C6 Cl2 119.0(3) . .
C5 C6 Cl2 119.3(3) . .
C6 C7 C2 119.4(4) . .
C6 C7 H7 120.3 . .
C2 C7 H7 120.3 . .
O3 C8 O4 122.4(4) . .
O3 C8 C9 117.3(4) . .
O4 C8 C9 120.3(4) . .
O3 C8 Pr1 55.2(2) . .
O4 C8 Pr1 67.4(2) . .
C9 C8 Pr1 172.2(3) . .
C10 C9 C14 120.0(4) . .
C10 C9 C8 119.0(4) . .
C14 C9 C8 120.9(4) . .
C9 C10 C11 119.2(4) . .
C9 C10 H10 120.4 . .
C11 C10 H10 120.4 . .
C12 C11 C10 121.5(4) . .
C12 C11 Cl3B 118.2(4) . .
C10 C11 Cl3B 120.1(4) . .
C12 C11 Cl3A 122.7(4) . .
C10 C11 Cl3A 114.3(5) . .
C11 C12 C13 118.4(4) . .
C11 C12 H12 120.8 . .
C13 C12 H12 120.8 . .
C12 C13 C14 121.3(4) . .
C12 C13 Cl4A 96(5) . .
C14 C13 Cl4A 136(3) . .
C12 C13 Cl4B 118.9(3) . .
C14 C13 Cl4B 119.7(4) . .
C13 C14 C9 119.6(4) . .
C13 C14 H14 120.2 . .
C9 C14 H14 120.2 . .
O5 C15 O6 125.3(4) . .
O5 C15 C16 116.7(4) . .
O6 C15 C16 118.0(3) . .
C21 C16 C17 120.7(4) . .
C21 C16 C15 121.0(3) . .
C17 C16 C15 118.4(4) . .
C18 C17 C16 118.9(4) . .
C18 C17 H17 120.6 . .
C16 C17 H17 120.6 . .
C19 C18 C17 121.6(3) . .
C19 C18 Cl5 119.3(3) . .
C17 C18 Cl5 119.0(3) . .
C18 C19 C20 118.0(4) . .
C18 C19 H19 121.0 . .
C20 C19 H19 121.0 . .
C19 C20 C21 121.9(4) . .
C19 C20 Cl6 118.9(3) . .
C21 C20 Cl6 119.2(3) . .
C16 C21 C20 118.8(4) . .
C16 C21 H21 120.6 . .
C20 C21 H21 120.6 . .
O7 C22 O8 123.9(4) . .
O7 C22 C23 118.3(3) . .
O8 C22 C23 117.8(3) . .
C24 C23 C28 120.5(4) . .
C24 C23 C22 119.3(4) . .
C28 C23 C22 120.3(4) . .
C23 C24 C25 118.9(4) . .
C23 C24 H24 120.5 . .
C25 C24 H24 120.5 . .
C26 C25 C24 121.6(5) . .
C26 C25 Cl7B 112.8(4) . .
C24 C25 Cl7B 124.5(4) . .
C26 C25 Cl7A 125.3(4) . .
C24 C25 Cl7A 111.6(4) . .
C27 C26 C25 118.2(4) . .
C27 C26 H26 120.9 . .
C25 C26 H26 120.9 . .
C28 C27 C26 121.3(5) . .
C28 C27 Cl8A 130.1(5) . .
C26 C27 Cl8A 106.8(5) . .
C28 C27 Cl8B 116.1(4) . .
C26 C27 Cl8B 122.6(4) . .
C27 C28 C23 119.4(5) . .
C27 C28 H28 120.3 . .
C23 C28 H28 120.3 . .
O10 C29 O9 124.8(4) . .
O10 C29 C30 118.7(4) . .
O9 C29 C30 116.4(4) . .
C35 C30 C31 120.7(4) . .
C35 C30 C29 119.8(4) . .
C31 C30 C29 119.5(4) . .
C32 C31 C30 118.4(4) . .
C32 C31 H31 120.8 . .
C30 C31 H31 120.8 . .
C33 C32 C31 122.6(4) . .
C33 C32 Cl9B 116.1(5) . .
C31 C32 Cl9B 121.2(5) . .
C33 C32 Cl9A 123.1(6) . .
C31 C32 Cl9A 113.5(6) . .
C32 C33 C34 117.9(4) . .
C32 C33 H33 121.0 . .
C34 C33 H33 121.0 . .
C35 C34 C33 121.4(4) . .
C35 C34 Cl10 120.0(3) . .
C33 C34 Cl10 118.5(3) . .
C34 C35 C30 118.9(4) . .
C34 C35 H35 120.5 . .
C30 C35 H35 120.5 . .
O12 C36 O11 121.4(3) . .
O12 C36 C37 120.8(3) . .
O11 C36 C37 117.7(3) . .
O12 C36 Pr2 62.62(18) . .
O11 C36 Pr2 58.83(18) . .
C37 C36 Pr2 175.4(3) . .
C38 C37 C42 120.4(3) . .
C38 C37 C36 119.1(3) . .
C42 C37 C36 120.5(3) . .
C37 C38 C39 119.3(4) . .
C37 C38 H38 120.3 . .
C39 C38 H38 120.3 . .
C40 C39 C38 121.5(4) . .
C40 C39 Cl11 118.8(3) . .
C38 C39 Cl11 119.7(3) . .
C41 C40 C39 117.9(3) . .
C41 C40 H40 121.1 . .
C39 C40 H40 121.1 . .
C42 C41 C40 122.3(4) . .
C42 C41 Cl12 119.9(3) . .
C40 C41 Cl12 117.8(3) . .
C41 C42 C37 118.6(3) . .
C41 C42 H42 120.7 . .
C37 C42 H42 120.7 . .
C43 N1 C47 120.0 . .
C43 N1 Pr2 115.8(2) . .
C47 N1 Pr2 124.1(2) . .
C44 C43 N1 120.0 . .
C44 C43 H43A 120.0 . .
N1 C43 H43A 120.0 . .
C45 C44 C43 120.0 . .
C45 C44 H44A 120.0 . .
C43 C44 H44A 120.0 . .
C44 C45 C46 120.0 . .
C44 C45 H45A 120.0 . .
C46 C45 H45A 120.0 . .
C47 C46 C45 120.0 . .
C47 C46 H46A 120.0 . .
C45 C46 H46A 120.0 . .
C46 C47 N1 120.0 . .
C46 C47 C48 123.5(4) . .
N1 C47 C48 116.5(4) . .
C43A N1A C47A 120.0 . .
C43A N1A Pr2 117.8(2) . .
C47A N1A Pr2 122.0(2) . .
N1A C43A C44A 120.0 . .
N1A C43A H43B 120.0 . .
C44A C43A H43B 120.0 . .
C45A C44A C43A 120.0 . .
C45A C44A H44B 120.0 . .
C43A C44A H44B 120.0 . .
C46A C45A C44A 120.0 . .
C46A C45A H45B 120.0 . .
C44A C45A H45B 120.0 . .
C45A C46A C47A 120.0 . .
C45A C46A H46B 120.0 . .
C47A C46A H46B 120.0 . .
C46A C47A N1A 120.0 . .
C46A C47A C48A 123.3(4) . .
N1A C47A C48A 116.7(4) . .
C48 N2 C52 120.0 . .
C48 N2 Pr2 118.6(2) . .
C52 N2 Pr2 119.1(2) . .
C49 C48 N2 120.0 . .
C49 C48 C47 122.2(4) . .
N2 C48 C47 117.8(4) . .
C48 C49 C50 120.0 . .
C48 C49 H49A 120.0 . .
C50 C49 H49A 120.0 . .
C49 C50 C51 120.0 . .
C49 C50 H50A 120.0 . .
C51 C50 H50A 120.0 . .
C50 C51 C52 120.0 . .
C50 C51 H51A 120.0 . .
C52 C51 H51A 120.0 . .
C51 C52 N2 120.0 . .
C51 C52 C53 123.1(4) . .
N2 C52 C53 116.9(4) . .
C48A N2A C52A 120.0 . .
C48A N2A Pr2 119.4(2) . .
C52A N2A Pr2 118.7(2) . .
N2A C48A C49A 120.0 . .
N2A C48A C47A 117.2(4) . .
C49A C48A C47A 122.8(4) . .
C50A C49A C48A 120.0 . .
C50A C49A H49B 120.0 . .
C48A C49A H49B 120.0 . .
C51A C50A C49A 120.0 . .
C51A C50A H50B 120.0 . .
C49A C50A H50B 120.0 . .
C50A C51A C52A 120.0 . .
C50A C51A H51B 120.0 . .
C52A C51A H51B 120.0 . .
C51A C52A N2A 120.0 . .
C51A C52A C53A 122.6(4) . .
N2A C52A C53A 117.4(4) . .
C53 N3 C57 120.0 . .
C53 N3 Pr2 122.9(3) . .
C57 N3 Pr2 117.1(3) . .
C54 C53 N3 120.0 . .
C54 C53 C52 122.4(4) . .
N3 C53 C52 117.6(4) . .
C53 C54 C55 120.0 . .
C53 C54 H54A 120.0 . .
C55 C54 H54A 120.0 . .
C56 C55 C54 120.0 . .
C56 C55 H55A 120.0 . .
C54 C55 H55A 120.0 . .
C55 C56 C57 120.0 . .
C55 C56 H56A 120.0 . .
C57 C56 H56A 120.0 . .
C56 C57 N3 120.0 . .
C56 C57 H57A 120.0 . .
N3 C57 H57A 120.0 . .
C53A N3A C57A 120.0 . .
C53A N3A Pr2 121.5(3) . .
C57A N3A Pr2 118.5(3) . .
N3A C53A C54A 120.0 . .
N3A C53A C52A 117.3(4) . .
C54A C53A C52A 122.6(4) . .
C53A C54A C55A 120.0 . .
C53A C54A H54B 120.0 . .
C55A C54A H54B 120.0 . .
C56A C55A C54A 120.0 . .
C56A C55A H55B 120.0 . .
C54A C55A H55B 120.0 . .
C55A C56A C57A 120.0 . .
C55A C56A H56B 120.0 . .
C57A C56A H56B 120.0 . .
C56A C57A N3A 120.0 . .
C56A C57A H57B 120.0 . .
N3A C57A H57B 120.0 . .
Pr1 O1W H1W1 149(7) . .
Pr1 O1W H1W2 106(7) . .
H1W1 O1W H1W2 104.2(9) . .

loop_
_geom_bond_atom_site_label_1
_geom_bond_atom_site_label_2
_geom_bond_distance
_geom_bond_site_symmetry_2
Pr1 O9 2.330(3) .
Pr1 O7 2.366(2) .
Pr1 O2 2.396(3) 2_776
Pr1 O5 2.413(3) .
Pr1 O1 2.423(3) .
Pr1 O4 2.450(2) 2_776
Pr1 O3 2.512(3) .
Pr1 O1W 2.751(8) .
Pr1 O4 2.777(3) .
Pr1 C8 3.006(4) .
Pr1 Pr1 4.0878(4) 2_776
Pr2 O6 2.381(3) .
Pr2 O8 2.388(3) .
Pr2 O10 2.420(2) .
Pr2 O11 2.459(3) .
Pr2 O12 2.543(2) .
Pr2 N3A 2.556(4) .
Pr2 N1A 2.568(3) .
Pr2 N1 2.606(3) .
Pr2 N2A 2.615(4) .
Pr2 N3 2.633(4) .
Pr2 N2 2.720(4) .
Pr2 C36 2.864(3) .
Cl1 C4 1.746(4) .
Cl2 C6 1.735(4) .
Cl3A C11 1.855(11) .
Cl3B C11 1.705(6) .
Cl4A C13 1.66(8) .
Cl4B C13 1.738(5) .
Cl5 C18 1.735(4) .
Cl6 C20 1.740(4) .
Cl7A C25 1.953(8) .
Cl7B C25 1.651(6) .
Cl8A C27 1.596(8) .
Cl8B C27 1.812(6) .
Cl9A C32 1.852(16) .
Cl9B C32 1.715(8) .
Cl10 C34 1.732(4) .
Cl11 C39 1.741(4) .
Cl12 C41 1.741(4) .
O1 C1 1.252(5) .
O2 C1 1.263(5) .
O2 Pr1 2.396(3) 2_776
O3 C8 1.248(5) .
O4 C8 1.267(5) .
O4 Pr1 2.450(2) 2_776
O5 C15 1.258(5) .
O6 C15 1.262(5) .
O7 C22 1.253(4) .
O8 C22 1.267(4) .
O9 C29 1.252(5) .
O10 C29 1.250(5) .
O11 C36 1.270(4) .
O12 C36 1.260(4) .
C1 C2 1.501(5) .
C2 C7 1.381(5) .
C2 C3 1.392(6) .
C3 C4 1.371(5) .
C3 H3 0.9500 .
C4 C5 1.388(6) .
C5 C6 1.377(6) .
C5 H5 0.9500 .
C6 C7 1.375(5) .
C7 H7 0.9500 .
C8 C9 1.500(5) .
C9 C10 1.385(6) .
C9 C14 1.386(6) .
C10 C11 1.388(6) .
C10 H10 0.9500 .
C11 C12 1.377(6) .
C12 C13 1.381(7) .
C12 H12 0.9500 .
C13 C14 1.382(6) .
C14 H14 0.9500 .
C15 C16 1.511(6) .
C16 C21 1.378(5) .
C16 C17 1.390(5) .
C17 C18 1.384(5) .
C17 H17 0.9500 .
C18 C19 1.378(6) .
C19 C20 1.382(5) .
C19 H19 0.9500 .
C20 C21 1.383(5) .
C21 H21 0.9500 .
C22 C23 1.492(5) .
C23 C24 1.376(6) .
C23 C28 1.383(6) .
C24 C25 1.381(6) .
C24 H24 0.9500 .
C25 C26 1.379(8) .
C26 C27 1.378(7) .
C26 H26 0.9500 .
C27 C28 1.374(6) .
C28 H28 0.9500 .
C29 C30 1.509(5) .
C30 C35 1.385(5) .
C30 C31 1.386(5) .
C31 C32 1.376(6) .
C31 H31 0.9500 .
C32 C33 1.368(6) .
C33 C34 1.387(6) .
C33 H33 0.9500 .
C34 C35 1.380(5) .
C35 H35 0.9500 .
C36 C37 1.504(5) .
C37 C38 1.385(5) .
C37 C42 1.397(5) .
C38 C39 1.390(5) .
C38 H38 0.9500 .
C39 C40 1.386(6) .
C40 C41 1.384(5) .
C40 H40 0.9500 .
C41 C42 1.383(5) .
C42 H42 0.9500 .
N1 C43 1.3900 .
N1 C47 1.3900 .
C43 C44 1.3900 .
C43 H43A 0.9500 .
C44 C45 1.3900 .
C44 H44A 0.9500 .
C45 C46 1.3900 .
C45 H45A 0.9500 .
C46 C47 1.3900 .
C46 H46A 0.9500 .
C47 C48 1.425(5) .
N1A C43A 1.3900 .
N1A C47A 1.3900 .
C43A C44A 1.3900 .
C43A H43B 0.9500 .
C44A C45A 1.3900 .
C44A H44B 0.9500 .
C45A C46A 1.3900 .
C45A H45B 0.9500 .
C46A C47A 1.3900 .
C46A H46B 0.9500 .
C47A C48A 1.423(5) .
N2 C48 1.3900 .
N2 C52 1.3900 .
C48 C49 1.3900 .
C49 C50 1.3900 .
C49 H49A 0.9500 .
C50 C51 1.3900 .
C50 H50A 0.9500 .
C51 C52 1.3900 .
C51 H51A 0.9500 .
C52 C53 1.423(5) .
N2A C48A 1.3900 .
N2A C52A 1.3900 .
C48A C49A 1.3900 .
C49A C50A 1.3900 .
C49A H49B 0.9500 .
C50A C51A 1.3900 .
C50A H50B 0.9500 .
C51A C52A 1.3900 .
C51A H51B 0.9500 .
C52A C53A 1.416(5) .
N3 C53 1.3900 .
N3 C57 1.3900 .
C53 C54 1.3900 .
C54 C55 1.3900 .
C54 H54A 0.9500 .
C55 C56 1.3900 .
C55 H55A 0.9500 .
C56 C57 1.3900 .
C56 H56A 0.9500 .
C57 H57A 0.9500 .
N3A C53A 1.3900 .
N3A C57A 1.3900 .
C53A C54A 1.3900 .
C54A C55A 1.3900 .
C54A H54B 0.9500 .
C55A C56A 1.3900 .
C55A H55B 0.9500 .
C56A C57A 1.3900 .
C56A H56B 0.9500 .
C57A H57B 0.9500 .
O1W H1W1 0.822(5) .
O1W H1W2 0.822(5) .

loop_
_geom_hbond_atom_site_label_D
_geom_hbond_atom_site_label_H
_geom_hbond_atom_site_label_A
_geom_hbond_distance_DH
_geom_hbond_distance_HA
_geom_hbond_distance_DA
_geom_hbond_angle_DHA
_geom_hbond_site_symmetry_A
C14 H14 O1W 0.95 2.53 3.472(11) 171.0 2_776
C21 H21 O11 0.95 2.37 3.305(4) 169.6 .
C33 H33 Cl2 0.95 2.83 3.757(4) 167.2 2_775
C38 H38 Cl6 0.95 2.89 3.753(4) 151.7 .
C42 H42 Cl5 0.95 2.87 3.717(4) 148.5 1_455
C43A H43B O6 0.95 2.38 2.938(6) 117.1 .
C57 H57A O8 0.95 2.23 2.873(6) 123.8 .
C57A H57B O8 0.95 2.43 3.094(6) 127.0 .
O1W H1W2 O10 0.822(5) 2.42(4) 3.187(9) 156(9) .

loop_
_geom_torsion_atom_site_label_1
_geom_torsion_atom_site_label_2
_geom_torsion_atom_site_label_3
_geom_torsion_atom_site_label_4
_geom_torsion
_geom_torsion_site_symmetry_1
Pr1 O1 C1 O2 1.3(10) .
Pr1 O1 C1 C2 -177.3(3) .
Pr1 O2 C1 O1 1.4(10) 2_776
Pr1 O2 C1 C2 -179.9(4) 2_776
O1 C1 C2 C7 170.4(5) .
O2 C1 C2 C7 -8.4(7) .
O1 C1 C2 C3 -9.3(7) .
O2 C1 C2 C3 171.9(5) .
C7 C2 C3 C4 0.1(7) .
C1 C2 C3 C4 179.8(4) .
C2 C3 C4 C5 -0.7(7) .
C2 C3 C4 Cl1 177.9(4) .
C3 C4 C5 C6 0.2(7) .
Cl1 C4 C5 C6 -178.4(3) .
C4 C5 C6 C7 0.9(6) .
C4 C5 C6 Cl2 -179.9(3) .
C5 C6 C7 C2 -1.4(6) .
Cl2 C6 C7 C2 179.3(3) .
C3 C2 C7 C6 0.9(7) .
C1 C2 C7 C6 -178.8(4) .
Pr1 O3 C8 O4 4.2(6) .
Pr1 O3 C8 C9 -177.9(3) .
Pr1 O4 C8 O3 -126.1(7) 2_776
Pr1 O4 C8 O3 -3.8(5) .
Pr1 O4 C8 C9 56.1(10) 2_776
Pr1 O4 C8 C9 178.5(4) .
Pr1 O4 C8 Pr1 -122.4(8) 2_776
O3 C8 C9 C10 19.7(7) .
O4 C8 C9 C10 -162.5(4) .
O3 C8 C9 C14 -157.3(5) .
O4 C8 C9 C14 20.6(7) .
C14 C9 C10 C11 0.5(6) .
C8 C9 C10 C11 -176.5(4) .
C9 C10 C11 C12 0.1(6) .
C9 C10 C11 Cl3B -174.8(4) .
C9 C10 C11 Cl3A 166.4(4) .
C10 C11 C12 C13 0.0(7) .
Cl3B C11 C12 C13 175.0(4) .
Cl3A C11 C12 C13 -165.1(5) .
C11 C12 C13 C14 -0.6(7) .
C11 C12 C13 Cl4A -157(5) .
C11 C12 C13 Cl4B 178.4(4) .
C12 C13 C14 C9 1.2(7) .
Cl4A C13 C14 C9 146(9) .
Cl4B C13 C14 C9 -177.9(4) .
C10 C9 C14 C13 -1.1(7) .
C8 C9 C14 C13 175.8(4) .
Pr1 O5 C15 O6 27.5(9) .
Pr1 O5 C15 C16 -153.4(3) .
Pr2 O6 C15 O5 -39(2) .
Pr2 O6 C15 C16 141.5(17) .
O5 C15 C16 C21 167.7(4) .
O6 C15 C16 C21 -13.1(7) .
O5 C15 C16 C17 -13.0(6) .
O6 C15 C16 C17 166.2(4) .
C21 C16 C17 C18 1.2(6) .
C15 C16 C17 C18 -178.1(4) .
C16 C17 C18 C19 -2.1(6) .
C16 C17 C18 Cl5 177.2(3) .
C17 C18 C19 C20 0.8(6) .
Cl5 C18 C19 C20 -178.5(3) .
C18 C19 C20 C21 1.4(6) .
C18 C19 C20 Cl6 -178.6(3) .
C17 C16 C21 C20 1.0(6) .
C15 C16 C21 C20 -179.8(4) .
C19 C20 C21 C16 -2.3(6) .
Cl6 C20 C21 C16 177.7(3) .
Pr1 O7 C22 O8 -63.8(13) .
Pr1 O7 C22 C23 116.1(10) .
Pr2 O8 C22 O7 41.3(6) .
Pr2 O8 C22 C23 -138.6(3) .
O7 C22 C23 C24 -25.7(6) .
O8 C22 C23 C24 154.2(4) .
O7 C22 C23 C28 155.2(4) .
O8 C22 C23 C28 -24.9(6) .
C28 C23 C24 C25 2.5(7) .
C22 C23 C24 C25 -176.6(4) .
C23 C24 C25 C26 -2.1(8) .
C23 C24 C25 Cl7B 164.8(5) .
C23 C24 C25 Cl7A -168.7(4) .
C24 C25 C26 C27 -0.5(8) .
Cl7B C25 C26 C27 -168.7(4) .
Cl7A C25 C26 C27 164.2(5) .
C25 C26 C27 C28 2.7(8) .
C25 C26 C27 Cl8A 168.9(5) .
C25 C26 C27 Cl8B -175.5(4) .
C26 C27 C28 C23 -2.3(7) .
Cl8A C27 C28 C23 -165.0(5) .
Cl8B C27 C28 C23 176.1(3) .
C24 C23 C28 C27 -0.4(6) .
C22 C23 C28 C27 178.7(4) .
Pr2 O10 C29 O9 -36.9(7) .
Pr2 O10 C29 C30 139.4(3) .
Pr1 O9 C29 O10 -60.1(9) .
Pr1 O9 C29 C30 123.5(6) .
O10 C29 C30 C35 6.5(6) .
O9 C29 C30 C35 -176.9(4) .
O10 C29 C30 C31 -171.7(4) .
O9 C29 C30 C31 4.9(6) .
C35 C30 C31 C32 -1.5(7) .
C29 C30 C31 C32 176.7(4) .
C30 C31 C32 C33 0.9(8) .
C30 C31 C32 Cl9B 177.6(6) .
C30 C31 C32 Cl9A -169.5(8) .
C31 C32 C33 C34 0.6(7) .
Cl9B C32 C33 C34 -176.3(6) .
Cl9A C32 C33 C34 170.0(8) .
C32 C33 C34 C35 -1.4(7) .
C32 C33 C34 Cl10 177.2(4) .
C33 C34 C35 C30 0.8(6) .
Cl10 C34 C35 C30 -177.8(3) .
C31 C30 C35 C34 0.7(6) .
C29 C30 C35 C34 -177.5(4) .
Pr2 O12 C36 O11 -1.7(4) .
Pr2 O12 C36 C37 176.4(3) .
Pr2 O11 C36 O12 1.8(4) .
Pr2 O11 C36 C37 -176.4(3) .
O12 C36 C37 C38 173.7(4) .
O11 C36 C37 C38 -8.0(6) .
O12 C36 C37 C42 -8.1(6) .
O11 C36 C37 C42 170.1(4) .
C42 C37 C38 C39 -0.8(6) .
C36 C37 C38 C39 177.3(4) .
C37 C38 C39 C40 -1.3(6) .
C37 C38 C39 Cl11 -179.2(3) .
C38 C39 C40 C41 2.9(6) .
Cl11 C39 C40 C41 -179.2(3) .
C39 C40 C41 C42 -2.5(6) .
C39 C40 C41 Cl12 177.7(3) .
C40 C41 C42 C37 0.5(6) .
Cl12 C41 C42 C37 -179.7(3) .
C38 C37 C42 C41 1.2(6) .
C36 C37 C42 C41 -176.9(4) .
C47 N1 C43 C44 0.0 .
Pr2 N1 C43 C44 176.9(4) .
N1 C43 C44 C45 0.0 .
C43 C44 C45 C46 0.0 .
C44 C45 C46 C47 0.0 .
C45 C46 C47 N1 0.0 .
C45 C46 C47 C48 -179.1(6) .
C43 N1 C47 C46 0.0 .
Pr2 N1 C47 C46 -176.6(4) .
C43 N1 C47 C48 179.2(6) .
Pr2 N1 C47 C48 2.6(5) .
C47A N1A C43A C44A 0.0 .
Pr2 N1A C43A C44A 175.0(4) .
N1A C43A C44A C45A 0.0 .
C43A C44A C45A C46A 0.0 .
C44A C45A C46A C47A 0.0 .
C45A C46A C47A N1A 0.0 .
C45A C46A C47A C48A 179.8(6) .
C43A N1A C47A C46A 0.0 .
Pr2 N1A C47A C46A -174.8(4) .
C43A N1A C47A C48A -179.8(5) .
Pr2 N1A C47A C48A 5.4(5) .
C52 N2 C48 C49 0.0 .
Pr2 N2 C48 C49 -162.9(4) .
C52 N2 C48 C47 179.2(6) .
Pr2 N2 C48 C47 16.3(5) .
C46 C47 C48 C49 -14.3(7) .
N1 C47 C48 C49 166.6(4) .
C46 C47 C48 N2 166.6(4) .
N1 C47 C48 N2 -12.5(6) .
N2 C48 C49 C50 0.0 .
C47 C48 C49 C50 -179.1(6) .
C48 C49 C50 C51 0.0 .
C49 C50 C51 C52 0.0 .
C50 C51 C52 N2 0.0 .
C50 C51 C52 C53 -178.0(7) .
C48 N2 C52 C51 0.0 .
Pr2 N2 C52 C51 162.8(4) .
C48 N2 C52 C53 178.1(6) .
Pr2 N2 C52 C53 -19.1(5) .
C52A N2A C48A C49A 0.0 .
Pr2 N2A C48A C49A -164.2(4) .
C52A N2A C48A C47A -179.4(5) .
Pr2 N2A C48A C47A 16.4(5) .
C46A C47A C48A N2A 166.0(4) .
N1A C47A C48A N2A -14.2(5) .
C46A C47A C48A C49A -13.4(7) .
N1A C47A C48A C49A 166.4(4) .
N2A C48A C49A C50A 0.0 .
C47A C48A C49A C50A 179.4(6) .
C48A C49A C50A C51A 0.0 .
C49A C50A C51A C52A 0.0 .
C50A C51A C52A N2A 0.0 .
C50A C51A C52A C53A -179.7(6) .
C48A N2A C52A C51A 0.0 .
Pr2 N2A C52A C51A 164.3(4) .
C48A N2A C52A C53A 179.7(6) .
Pr2 N2A C52A C53A -16.0(5) .
C57 N3 C53 C54 0.0 .
Pr2 N3 C53 C54 178.5(5) .
C57 N3 C53 C52 178.8(7) .
Pr2 N3 C53 C52 -2.7(6) .
C51 C52 C53 C54 11.2(9) .
N2 C52 C53 C54 -166.8(4) .
C51 C52 C53 N3 -167.5(4) .
N2 C52 C53 N3 14.4(6) .
N3 C53 C54 C55 0.0 .
C52 C53 C54 C55 -178.7(7) .
C53 C54 C55 C56 0.0 .
C54 C55 C56 C57 0.0 .
C55 C56 C57 N3 0.0 .
C53 N3 C57 C56 0.0 .
Pr2 N3 C57 C56 -178.6(5) .
C57A N3A C53A C54A 0.0 .
Pr2 N3A C53A C54A 176.5(5) .
C57A N3A C53A C52A 177.4(7) .
Pr2 N3A C53A C52A -6.1(5) .
C51A C52A C53A N3A -165.8(4) .
N2A C52A C53A N3A 14.5(6) .
C51A C52A C53A C54A 11.6(8) .
N2A C52A C53A C54A -168.2(4) .
N3A C53A C54A C55A 0.0 .
C52A C53A C54A C55A -177.2(7) .
C53A C54A C55A C56A 0.0 .
C54A C55A C56A C57A 0.0 .
C55A C56A C57A N3A 0.0 .
C53A N3A C57A C56A 0.0 .
Pr2 N3A C57A C56A -176.6(5) .
